data_4037040
loop_
_publ_author_name
'Dobler, Daniel'
'Reiser, Oliver'

_publ_section_title
;
 Synthesis of 6-Substituted 2-Pyrones Starting from Renewable Resources:
 Total Synthesis of Sibirinone, (E)-6-(Pent-1-en-1-yl)-2H-pyran-2-one, and
 (E)-6-(Hept-1-en-1-yl)-2H-pyran-2-one.
;
_journal_issue 21
_journal_name_full 'The Journal of organic chemistry'
_journal_page_first 10357
_journal_page_last 10365
_journal_paper_doi 10.1021/acs.joc.6b01339
_journal_volume 81
_journal_year 2016
_chemical_absolute_configuration ad
_chemical_formula_moiety 'C14 H11 N O6'
_chemical_formula_sum 'C14 H11 N O6'
_chemical_formula_weight 289.24
_space_group_crystal_system monoclinic
_space_group_IT_number 4
_space_group_name_Hall 'P 2yb'
_space_group_name_H-M_alt 'P 1 21 1'
_atom_sites_solution_hydrogens geom
_atom_sites_solution_primary direct
_audit_creation_date 2016-05-02
_audit_creation_method
;
Olex2 1.2-alpha
(compiled 2016.02.24 svn.r3266 for OlexSys, GUI svn.r5155)
;
_cell_angle_alpha 90
_cell_angle_beta 100.939(3)
_cell_angle_gamma 90
_cell_formula_units_Z 4
_cell_length_a 4.25027(12)
_cell_length_b 29.6140(5)
_cell_length_c 10.3858(2)
_cell_measurement_reflns_used 10709
_cell_measurement_temperature 123.01(10)
_cell_measurement_theta_max 73.4310
_cell_measurement_theta_min 4.5660
_cell_volume 1283.48(5)
_computing_cell_refinement 'CrysAlisPro 1.171.38.42b (Rigaku OD, 2015)'
_computing_data_collection 'CrysAlisPro 1.171.38.42b (Rigaku OD, 2015)'
_computing_data_reduction 'CrysAlisPro 1.171.38.42b (Rigaku OD, 2015)'
_computing_molecular_graphics 'Olex2 (Dolomanov et al., 2009)'
_computing_publication_material 'Olex2 (Dolomanov et al., 2009)'
_computing_structure_refinement 'ShelXL (Sheldrick, 2015)'
_computing_structure_solution 'ShelXS (Sheldrick, 2008)'
_diffrn_ambient_environment N~2~
_diffrn_ambient_temperature 123.01(10)
_diffrn_detector 'CCD plate'
_diffrn_detector_area_resol_mean 5.1773
_diffrn_detector_type Atlas
_diffrn_measured_fraction_theta_full 0.997
_diffrn_measured_fraction_theta_max 0.985
_diffrn_measurement_details
;
List of Runs (angles in degrees, time in seconds):

  # Type    Start    End  Width  t~exp~   \w     \q     \k     \f   Frames
--------------------------------------------------------------------------
  1  \w    -38.00  74.00   1.00    4.00    --   40.71 -77.00 -30.00  112
  2  \w     14.00 117.00   1.00    4.00    --   40.71  37.00-120.00  103
  3  \w     11.00 115.00   1.00    4.00    --   40.71  57.00 120.00  104
  4  \w     77.00 158.00   1.00   17.50    --  106.98  61.00  90.00   81
  5  \w     23.00 109.00   1.00   17.50    --  106.98 -94.00 -60.00   86
  6  \w     29.00  69.00   1.00   17.50    --  106.98 -30.00  60.00   40
  7  \w     29.00  69.00   1.00   17.50    --  106.98 -30.00  30.00   40
  8  \w     23.00 109.00   1.00   17.50    --  106.98 -94.00  30.00   86
  9  \w     73.00 158.00   1.00   17.50    --  106.98 125.00  30.00   85
 10  \w     77.00 158.00   1.00   17.50    --  106.98  61.00 120.00   81
 11  \w     29.00  69.00   1.00   17.50    --  106.98 -30.00  90.00   40
 12  \w     29.00  69.00   1.00   17.50    --  106.98 -30.00 -30.00   40
 13  \w     29.00  69.00   1.00   17.50    --  106.98 -30.00   0.00   40
 14  \w     32.00  77.00   1.00   17.50    --  106.98 -45.00 -90.00   45
 15  \w     29.00  69.00   1.00   17.50    --  106.98 -30.00 -60.00   40
 16  \w     28.00 141.00   1.00   17.50    --  106.98 -77.00  60.00  113
 17  \w     23.00 109.00   1.00   17.50    --  106.98 -94.00-180.00   86
 18  \w    -33.00  70.00   1.00    4.00    --   40.71 -57.00  90.00  103
 19  \w      7.00 119.00   1.00    4.00    --   40.71  77.00-120.00  112
 20  \w     11.00 115.00   1.00    4.00    --   40.71  57.00   0.00  104
 21  \w    -33.00  70.00   1.00    4.00    --   40.71 -57.00-150.00  103
 22  \w     77.00 130.00   1.00   17.50    --  106.98  61.00 150.00   53
 23  \w     77.00 158.00   1.00   17.50    --  106.98  61.00-180.00   81
 24  \w     46.00 158.00   1.00   17.50    --  106.98  15.00 -60.00  112
 25  \w     73.00 158.00   1.00   17.50    --  106.98  77.00  30.00   85
 26  \w     76.00 158.00   1.00   17.50    --  106.98  30.00  30.00   82
 27  \w     73.00 158.00   1.00   17.50    --  106.98  77.00 -90.00   85
 28  \w     79.00 158.00   1.00   17.50    --  106.98  45.00 -30.00   79
 29  \w     29.00  69.00   1.00   17.50    --  106.98 -30.00 150.00   40
;
_diffrn_measurement_device 'four-circle diffractometer'
_diffrn_measurement_device_type 'SuperNova, Single source at offset, Atlas'
_diffrn_measurement_method '\w scans'
_diffrn_orient_matrix_type 'CrysAlisPro convention (1999,Acta A55,543-557)'
_diffrn_orient_matrix_UB_11 0.1753196000
_diffrn_orient_matrix_UB_12 -0.0162720000
_diffrn_orient_matrix_UB_13 -0.1083194000
_diffrn_orient_matrix_UB_21 -0.0353118000
_diffrn_orient_matrix_UB_22 -0.0492987000
_diffrn_orient_matrix_UB_23 0.0424440000
_diffrn_orient_matrix_UB_31 -0.3228531000
_diffrn_orient_matrix_UB_32 -0.0034349000
_diffrn_orient_matrix_UB_33 -0.0963322000
_diffrn_radiation_monochromator mirror
_diffrn_radiation_probe x-ray
_diffrn_radiation_type CuK\a
_diffrn_radiation_wavelength 1.54184
_diffrn_reflns_av_R_equivalents 0.0322
_diffrn_reflns_av_unetI/netI 0.0291
_diffrn_reflns_Laue_measured_fraction_full 0.997
_diffrn_reflns_Laue_measured_fraction_max 0.985
_diffrn_reflns_limit_h_max 5
_diffrn_reflns_limit_h_min -5
_diffrn_reflns_limit_k_max 36
_diffrn_reflns_limit_k_min -36
_diffrn_reflns_limit_l_max 12
_diffrn_reflns_limit_l_min -12
_diffrn_reflns_number 16728
_diffrn_reflns_point_group_measured_fraction_full 0.990
_diffrn_reflns_point_group_measured_fraction_max 0.965
_diffrn_reflns_theta_full 67.500
_diffrn_reflns_theta_max 73.606
_diffrn_reflns_theta_min 4.336
_diffrn_source 'micro-focus sealed X-ray tube'
_diffrn_source_type 'SuperNova (Cu) X-ray Source'
_exptl_absorpt_coefficient_mu 1.017
_exptl_absorpt_correction_T_max 0.980
_exptl_absorpt_correction_T_min 0.943
_exptl_absorpt_correction_type gaussian
_exptl_absorpt_process_details
;
CrysAlisPro 1.171.38.42b (Rigaku Oxford Diffraction, 2015)
Numerical absorption correction based on gaussian integration over
			a multifaceted crystal model
Empirical absorption correction using spherical harmonics,
 implemented in SCALE3 ABSPACK scaling algorithm.
;
_exptl_crystal_colour 'clear colourless'
_exptl_crystal_colour_lustre clear
_exptl_crystal_colour_primary colourless
_exptl_crystal_density_diffrn 1.497
_exptl_crystal_description irregular
_exptl_crystal_F_000 600
_exptl_crystal_recrystallization_method 'The material was recrystallised from --- by'
_exptl_crystal_size_max 0.218
_exptl_crystal_size_mid 0.094
_exptl_crystal_size_min 0.052
_refine_diff_density_max 0.216
_refine_diff_density_min -0.213
_refine_diff_density_rms 0.051
_refine_ls_abs_structure_details
;
 Flack x determined using 2207 quotients [(I+)-(I-)]/[(I+)+(I-)]
 (Parsons, Flack and Wagner, Acta Cryst. B69 (2013) 249-259).
;
_refine_ls_abs_structure_Flack 0.02(7)
_refine_ls_extinction_method none
_refine_ls_goodness_of_fit_ref 1.065
_refine_ls_hydrogen_treatment constr
_refine_ls_matrix_type full
_refine_ls_number_parameters 381
_refine_ls_number_reflns 4990
_refine_ls_number_restraints 1
_refine_ls_restrained_S_all 1.065
_refine_ls_R_factor_all 0.0376
_refine_ls_R_factor_gt 0.0361
_refine_ls_shift/su_max 0.000
_refine_ls_shift/su_mean 0.000
_refine_ls_structure_factor_coef Fsqd
_refine_ls_weighting_details 'w=1/[\s^2^(Fo^2^)+(0.0662P)^2^+0.1185P] where P=(Fo^2^+2Fc^2^)/3'
_refine_ls_weighting_scheme calc
_refine_ls_wR_factor_gt 0.0966
_refine_ls_wR_factor_ref 0.0983
_reflns_Friedel_coverage 0.921
_reflns_Friedel_fraction_full 0.982
_reflns_Friedel_fraction_max 0.944
_reflns_number_gt 4811
_reflns_number_total 4990
_reflns_threshold_expression 'I > 2\s(I)'
_cod_data_source_file jo6b01339_si_005.cif
_cod_data_source_block ap_nc_gauss
_cod_original_cell_volume 1283.49(5)
_cod_database_code 4037040
_chemical_oxdiff_formula 'C14 h11 N O6'
_chemical_oxdiff_usercomment 'Dobler_AK Reiser_DD455'
_shelx_space_group_comment
;
The symmetry employed for this shelxl refinement is uniquely defined
by the following loop, which should always be used as a source of
symmetry information in preference to the above space-group names.
They are only intended as comments.
;
_reflns_odcompleteness_completeness 99.66
_reflns_odcompleteness_iscentric 1
_reflns_odcompleteness_theta 66.97
_olex2_refinement_description
;
1. Fixed Uiso
 At 1.2 times of:
  All C(H) groups
 At 1.5 times of:
  All C(H,H,H) groups
2.a Ternary CH refined with riding coordinates:
 C21(H21), C34(H34)
2.b Aromatic/amide H refined with riding coordinates:
 C14(H14), C19(H19), C22(H22), C23(H23), C26(H26), C27(H27), C28(H28),
 C30(H30), C31(H31), C33(H33), C36(H36), C40(H40), C41(H41), C42(H42)
2.c Idealised Me refined as rotating group:
 C35(H35A,H35B,H35C), C39(H39A,H39B,H39C)
;
_shelx_shelxl_version_number 2014/7
_olex2_date_sample_data_collection 2016-05-26
_olex2_date_sample_submission 2016-04-25
_olex2_diffrn_ambient_temperature_device 'Oxford Cryosystems CryoStream 700'
_olex2_exptl_crystal_mounting_method 'The crystal was mounted on a Lindemann tube with inert oil'
_olex2_submission_original_sample_id 'DD 455'
_olex2_submission_special_instructions 'No special instructions were received'
_oxdiff_exptl_absorpt_empirical_details
;
Empirical correction (ABSPACK) includes:
- Absorption correction using spherical harmonics
- Frame scaling
;
_oxdiff_exptl_absorpt_empirical_full_max 1.480
_oxdiff_exptl_absorpt_empirical_full_min 0.646

loop_
_space_group_symop_operation_xyz
'x, y, z'
'-x, y+1/2, -z'

loop_
_atom_site_label
_atom_site_type_symbol
_atom_site_fract_x
_atom_site_fract_y
_atom_site_fract_z
_atom_site_U_iso_or_equiv
_atom_site_adp_type
_atom_site_occupancy
_atom_site_site_symmetry_order
_atom_site_calc_flag
_atom_site_refinement_flags_posn
O1 O 0.7560(5) 0.58110(6) 0.26305(18) 0.0251(4) Uani 1 1 d .
O2 O 0.2719(5) 0.30810(6) 0.28583(18) 0.0247(4) Uani 1 1 d .
O3 O 0.0587(5) 0.36009(7) 0.1357(2) 0.0334(4) Uani 1 1 d .
O4 O 0.7381(5) 0.53122(6) 0.00404(18) 0.0257(4) Uani 1 1 d .
O5 O 0.6860(5) 0.52925(7) 0.4140(2) 0.0335(4) Uani 1 1 d .
O6 O 0.4923(5) 0.35758(6) 0.54484(17) 0.0254(4) Uani 1 1 d .
N7 N 1.7534(6) 0.66000(8) 0.7420(2) 0.0291(5) Uani 1 1 d .
O8 O 1.8740(6) 0.69365(8) 0.7028(2) 0.0401(5) Uani 1 1 d .
O9 O 0.9884(6) 0.19900(7) -0.1612(2) 0.0360(5) Uani 1 1 d .
O10 O 0.8795(5) 0.37779(7) 0.7083(2) 0.0355(5) Uani 1 1 d .
N11 N 0.7941(6) 0.22875(7) -0.2019(2) 0.0294(5) Uani 1 1 d .
O12 O 0.9673(6) 0.51073(7) -0.1608(2) 0.0368(5) Uani 1 1 d .
O13 O 0.7148(7) 0.23872(8) -0.3177(2) 0.0458(6) Uani 1 1 d .
C14 C 1.1794(7) 0.62990(9) 0.4391(3) 0.0270(5) Uani 1 1 d .
H14 H 1.1040 0.6415 0.3558 0.032 Uiso 1 1 calc R
C15 C 1.0636(7) 0.58857(8) 0.4757(3) 0.0243(5) Uani 1 1 d .
O16 O 1.8274(7) 0.64613(8) 0.8548(2) 0.0449(6) Uani 1 1 d .
C17 C 0.8173(7) 0.56272(9) 0.3841(3) 0.0247(5) Uani 1 1 d .
C18 C 0.2194(7) 0.32682(9) 0.1655(3) 0.0240(5) Uani 1 1 d .
C19 C 0.4832(7) 0.29376(9) -0.1461(3) 0.0288(6) Uani 1 1 d .
H19 H 0.4633 0.3041 -0.2318 0.035 Uiso 1 1 calc R
C20 C 1.5109(7) 0.63529(9) 0.6503(3) 0.0261(5) Uani 1 1 d .
C21 C 0.4852(7) 0.56279(9) 0.1701(3) 0.0254(5) Uani 1 1 d .
H21 H 0.3147 0.5547 0.2176 0.031 Uiso 1 1 calc R
C22 C 0.3472(7) 0.31728(9) -0.0558(3) 0.0277(5) Uani 1 1 d .
H22 H 0.2345 0.3438 -0.0800 0.033 Uiso 1 1 calc R
C23 C 0.6895(7) 0.23751(9) 0.0209(3) 0.0260(5) Uani 1 1 d .
H23 H 0.8050 0.2112 0.0451 0.031 Uiso 1 1 calc R
C24 C 0.6506(7) 0.25430(9) -0.1059(3) 0.0258(5) Uani 1 1 d .
C25 C 0.6639(7) 0.39078(9) 0.6248(3) 0.0273(6) Uani 1 1 d .
C26 C 0.5501(7) 0.26141(9) 0.1100(3) 0.0247(5) Uani 1 1 d .
H26 H 0.5702 0.2510 0.1956 0.030 Uiso 1 1 calc R
C27 C 1.1724(7) 0.57131(9) 0.6009(3) 0.0273(6) Uani 1 1 d .
H27 H 1.0923 0.5440 0.6248 0.033 Uiso 1 1 calc R
C28 C 1.4063(7) 0.65347(9) 0.5269(3) 0.0270(5) Uani 1 1 d .
H28 H 1.4866 0.6809 0.5035 0.032 Uiso 1 1 calc R
C29 C 0.2427(6) 0.36773(9) 0.4456(2) 0.0243(5) Uani 1 1 d .
C30 C 1.3982(7) 0.59442(9) 0.6899(3) 0.0272(6) Uani 1 1 d .
H30 H 1.4727 0.5830 0.7736 0.033 Uiso 1 1 calc R
C31 C 0.5133(7) 0.47865(9) 0.1313(3) 0.0293(6) Uani 1 1 d .
H31 H 0.4081 0.4724 0.2000 0.035 Uiso 1 1 calc R
C32 C 0.5818(6) 0.52123(9) 0.1037(3) 0.0241(5) Uani 1 1 d .
C33 C 0.1492(8) 0.41049(9) 0.4184(3) 0.0284(6) Uani 1 1 d .
H33 H -0.0199 0.4169 0.3499 0.034 Uiso 1 1 calc R
C34 C 0.0854(7) 0.32646(9) 0.3786(3) 0.0246(5) Uani 1 1 d .
H34 H -0.1286 0.3346 0.3309 0.030 Uiso 1 1 calc R
C35 C 0.0547(8) 0.28817(9) 0.4724(3) 0.0285(6) Uani 1 1 d .
H35A H -0.0689 0.2642 0.4254 0.043 Uiso 1 1 calc GR
H35B H -0.0506 0.2989 0.5404 0.043 Uiso 1 1 calc GR
H35C H 0.2640 0.2772 0.5106 0.043 Uiso 1 1 calc GR
C36 C 0.5610(8) 0.43670(9) 0.5959(3) 0.0305(6) Uani 1 1 d .
H36 H 0.6661 0.4601 0.6461 0.037 Uiso 1 1 calc R
C37 C 0.8326(7) 0.49784(9) -0.0761(3) 0.0274(6) Uani 1 1 d .
C38 C 0.3800(6) 0.30091(8) 0.0723(3) 0.0235(5) Uani 1 1 d .
C39 C 0.3686(8) 0.60085(9) 0.0759(3) 0.0303(6) Uani 1 1 d .
H39A H 0.2857 0.6248 0.1221 0.045 Uiso 1 1 calc GR
H39B H 0.2026 0.5899 0.0072 0.045 Uiso 1 1 calc GR
H39C H 0.5437 0.6120 0.0387 0.045 Uiso 1 1 calc GR
C40 C 0.6041(7) 0.44294(9) 0.0535(3) 0.0303(6) Uani 1 1 d .
H40 H 0.5577 0.4132 0.0716 0.036 Uiso 1 1 calc R
C41 C 0.7568(8) 0.45204(9) -0.0461(3) 0.0307(6) Uani 1 1 d .
H41 H 0.8140 0.4285 -0.0961 0.037 Uiso 1 1 calc R
C42 C 0.3145(8) 0.44620(9) 0.4970(3) 0.0297(6) Uani 1 1 d .
H42 H 0.2516 0.4760 0.4797 0.036 Uiso 1 1 calc R

loop_
_atom_site_aniso_label
_atom_site_aniso_U_11
_atom_site_aniso_U_22
_atom_site_aniso_U_33
_atom_site_aniso_U_23
_atom_site_aniso_U_13
_atom_site_aniso_U_12
O1 0.0317(10) 0.0244(9) 0.0188(8) 0.0005(6) 0.0041(7) -0.0012(7)
O2 0.0295(10) 0.0252(9) 0.0185(9) 0.0002(7) 0.0021(7) 0.0019(7)
O3 0.0428(12) 0.0287(10) 0.0281(10) 0.0056(8) 0.0048(9) 0.0074(9)
O4 0.0338(10) 0.0209(8) 0.0227(9) -0.0014(7) 0.0058(7) -0.0011(7)
O5 0.0434(11) 0.0286(10) 0.0276(10) 0.0056(8) 0.0046(8) -0.0068(9)
O6 0.0328(10) 0.0213(8) 0.0210(9) -0.0005(7) 0.0027(7) 0.0006(8)
N7 0.0386(13) 0.0264(11) 0.0215(11) -0.0006(8) 0.0035(10) 0.0025(10)
O8 0.0569(14) 0.0318(11) 0.0294(11) 0.0007(8) 0.0029(10) -0.0133(10)
O9 0.0468(13) 0.0308(10) 0.0311(10) -0.0030(8) 0.0096(9) 0.0003(10)
O10 0.0424(12) 0.0348(11) 0.0255(10) -0.0013(8) -0.0028(9) -0.0015(9)
N11 0.0434(14) 0.0233(11) 0.0223(11) -0.0027(8) 0.0081(10) -0.0078(9)
O12 0.0540(13) 0.0343(11) 0.0247(10) -0.0021(8) 0.0137(10) 0.0020(9)
O13 0.0774(18) 0.0425(12) 0.0182(10) 0.0002(9) 0.0104(11) 0.0039(12)
C14 0.0349(14) 0.0257(12) 0.0203(12) 0.0040(9) 0.0053(11) 0.0011(11)
C15 0.0307(14) 0.0217(12) 0.0215(12) -0.0001(9) 0.0074(11) 0.0015(10)
O16 0.0618(16) 0.0425(12) 0.0239(10) 0.0073(9) -0.0085(10) -0.0095(11)
C17 0.0302(14) 0.0260(12) 0.0188(12) 0.0008(9) 0.0071(10) 0.0025(10)
C18 0.0273(13) 0.0220(12) 0.0205(12) 0.0008(9) -0.0010(10) -0.0049(9)
C19 0.0416(16) 0.0240(12) 0.0193(12) 0.0032(10) 0.0024(11) -0.0067(11)
C20 0.0308(14) 0.0254(12) 0.0217(13) -0.0027(9) 0.0042(11) 0.0026(10)
C21 0.0274(13) 0.0249(12) 0.0239(13) -0.0010(9) 0.0046(11) -0.0010(10)
C22 0.0343(14) 0.0247(12) 0.0215(12) 0.0042(10) -0.0016(11) -0.0036(11)
C23 0.0300(13) 0.0258(12) 0.0210(12) 0.0019(9) 0.0016(10) -0.0016(10)
C24 0.0346(15) 0.0225(12) 0.0201(12) -0.0027(9) 0.0051(11) -0.0073(10)
C25 0.0342(15) 0.0254(13) 0.0225(13) -0.0027(10) 0.0058(12) -0.0026(11)
C26 0.0302(14) 0.0242(12) 0.0181(11) 0.0033(9) 0.0008(10) -0.0034(10)
C27 0.0371(15) 0.0240(12) 0.0222(12) 0.0027(10) 0.0091(11) 0.0026(10)
C28 0.0375(15) 0.0197(11) 0.0239(12) 0.0016(9) 0.0058(11) 0.0011(10)
C29 0.0274(13) 0.0254(12) 0.0205(12) 0.0018(9) 0.0056(10) 0.0018(10)
C30 0.0390(15) 0.0223(12) 0.0196(12) 0.0043(9) 0.0042(11) 0.0052(11)
C31 0.0333(14) 0.0287(14) 0.0250(13) 0.0045(10) 0.0035(11) -0.0016(11)
C32 0.0244(12) 0.0262(12) 0.0204(12) 0.0009(9) 0.0007(10) 0.0011(10)
C33 0.0335(14) 0.0253(13) 0.0264(13) 0.0022(10) 0.0057(11) 0.0013(11)
C34 0.0263(13) 0.0253(12) 0.0223(12) -0.0006(9) 0.0045(10) 0.0010(9)
C35 0.0360(15) 0.0242(12) 0.0260(13) -0.0007(10) 0.0077(11) -0.0012(11)
C36 0.0427(16) 0.0228(12) 0.0271(14) -0.0041(10) 0.0092(12) -0.0046(11)
C37 0.0356(15) 0.0241(12) 0.0211(12) -0.0016(10) 0.0018(11) 0.0030(11)
C38 0.0270(13) 0.0223(12) 0.0197(12) -0.0002(9) 0.0007(10) -0.0052(10)
C39 0.0350(15) 0.0262(13) 0.0282(14) 0.0016(10) 0.0022(12) 0.0038(11)
C40 0.0357(15) 0.0215(12) 0.0310(15) 0.0031(10) -0.0008(12) 0.0001(11)
C41 0.0401(16) 0.0219(12) 0.0271(14) -0.0037(10) -0.0013(12) 0.0025(11)
C42 0.0419(16) 0.0177(11) 0.0313(14) 0.0019(10) 0.0110(12) 0.0013(11)

loop_
_atom_type_symbol
_atom_type_description
_atom_type_scat_dispersion_real
_atom_type_scat_dispersion_imag
_atom_type_scat_source
C C 0.0181 0.0091 'International Tables Vol C Tables 4.2.6.8 and 6.1.1.4'
H H 0.0000 0.0000 'International Tables Vol C Tables 4.2.6.8 and 6.1.1.4'
N N 0.0311 0.0180 'International Tables Vol C Tables 4.2.6.8 and 6.1.1.4'
O O 0.0492 0.0322 'International Tables Vol C Tables 4.2.6.8 and 6.1.1.4'

loop_
_exptl_crystal_face_index_h
_exptl_crystal_face_index_k
_exptl_crystal_face_index_l
_exptl_crystal_face_perp_dist
-1 -19 0 0.0338
1 19 0 0.0338
1 -11 5 0.0359
0 2 6 0.0383
0 -15 4 0.0203
0 14 -4 0.0308
0 -2 -6 0.0383
-1 -1 -6 0.0405
-1 0 6 0.0594
0 -17 -3 0.0503
1 3 -6 0.0585
-2 12 4 0.0641

loop_
_geom_angle_atom_site_label_1
_geom_angle_atom_site_label_2
_geom_angle_atom_site_label_3
_geom_angle
C17 O1 C21 117.1(2)
C18 O2 C34 116.3(2)
C32 O4 C37 122.3(2)
C29 O6 C25 122.4(2)
O8 N7 C20 118.6(2)
O16 N7 O8 122.9(3)
O16 N7 C20 118.5(2)
O9 N11 C24 118.3(2)
O13 N11 O9 123.7(3)
O13 N11 C24 118.0(3)
C15 C14 H14 120.0
C28 C14 H14 120.0
C28 C14 C15 119.9(3)
C14 C15 C17 121.2(2)
C27 C15 C14 120.3(3)
C27 C15 C17 118.5(2)
O1 C17 C15 112.1(2)
O5 C17 O1 123.6(3)
O5 C17 C15 124.2(2)
O2 C18 C38 111.9(2)
O3 C18 O2 124.1(2)
O3 C18 C38 124.0(2)
C22 C19 H19 120.8
C22 C19 C24 118.5(2)
C24 C19 H19 120.8
C28 C20 N7 118.2(2)
C28 C20 C30 123.0(3)
C30 C20 N7 118.8(2)
O1 C21 H21 108.9
O1 C21 C32 111.0(2)
O1 C21 C39 105.7(2)
C32 C21 H21 108.9
C32 C21 C39 113.4(2)
C39 C21 H21 108.9
C19 C22 H22 120.2
C19 C22 C38 119.5(3)
C38 C22 H22 120.2
C24 C23 H23 121.2
C26 C23 H23 121.2
C26 C23 C24 117.5(3)
C19 C24 N11 118.9(2)
C23 C24 N11 117.9(2)
C23 C24 C19 123.2(3)
O6 C25 C36 115.8(3)
O10 C25 O6 116.4(2)
O10 C25 C36 127.8(3)
C23 C26 H26 119.7
C23 C26 C38 120.5(2)
C38 C26 H26 119.7
C15 C27 H27 119.7
C30 C27 C15 120.6(2)
C30 C27 H27 119.7
C14 C28 H28 120.8
C20 C28 C14 118.4(2)
C20 C28 H28 120.8
O6 C29 C34 112.6(2)
C33 C29 O6 121.6(3)
C33 C29 C34 125.7(3)
C20 C30 H30 121.1
C27 C30 C20 117.9(2)
C27 C30 H30 121.1
C32 C31 H31 120.5
C32 C31 C40 118.9(3)
C40 C31 H31 120.5
O4 C32 C21 112.6(2)
C31 C32 O4 121.6(2)
C31 C32 C21 125.7(2)
C29 C33 H33 120.6
C29 C33 C42 118.8(3)
C42 C33 H33 120.6
O2 C34 C29 111.0(2)
O2 C34 H34 108.9
O2 C34 C35 105.6(2)
C29 C34 H34 108.9
C29 C34 C35 113.4(2)
C35 C34 H34 108.9
C34 C35 H35A 109.5
C34 C35 H35B 109.5
C34 C35 H35C 109.5
H35A C35 H35B 109.5
H35A C35 H35C 109.5
H35B C35 H35C 109.5
C25 C36 H36 119.5
C42 C36 C25 121.0(3)
C42 C36 H36 119.5
O4 C37 C41 115.8(2)
O12 C37 O4 116.2(2)
O12 C37 C41 128.0(3)
C22 C38 C18 117.5(2)
C26 C38 C18 121.7(2)
C26 C38 C22 120.8(2)
C21 C39 H39A 109.5
C21 C39 H39B 109.5
C21 C39 H39C 109.5
H39A C39 H39B 109.5
H39A C39 H39C 109.5
H39B C39 H39C 109.5
C31 C40 H40 119.8
C41 C40 C31 120.5(3)
C41 C40 H40 119.8
C37 C41 H41 119.5
C40 C41 C37 120.9(2)
C40 C41 H41 119.5
C33 C42 H42 119.9
C36 C42 C33 120.3(3)
C36 C42 H42 119.9

loop_
_geom_bond_atom_site_label_1
_geom_bond_atom_site_label_2
_geom_bond_distance
O1 C17 1.349(3)
O1 C21 1.459(3)
O2 C18 1.347(3)
O2 C34 1.464(3)
O3 C18 1.205(4)
O4 C32 1.364(3)
O4 C37 1.399(3)
O5 C17 1.207(4)
O6 C25 1.399(3)
O6 C29 1.365(3)
N7 O8 1.225(3)
N7 O16 1.225(3)
N7 C20 1.461(4)
O9 N11 1.227(4)
O10 C25 1.199(4)
N11 O13 1.222(3)
N11 C24 1.472(3)
O12 C37 1.199(4)
C14 H14 0.9300
C14 C15 1.399(4)
C14 C28 1.384(4)
C15 C17 1.486(4)
C15 C27 1.392(4)
C18 C38 1.497(4)
C19 H19 0.9300
C19 C22 1.380(4)
C19 C24 1.390(4)
C20 C28 1.383(4)
C20 C30 1.392(4)
C21 H21 0.9800
C21 C32 1.506(4)
C21 C39 1.513(4)
C22 H22 0.9300
C22 C38 1.398(4)
C23 H23 0.9300
C23 C24 1.388(4)
C23 C26 1.384(4)
C25 C36 1.443(4)
C26 H26 0.9300
C26 C38 1.392(4)
C27 H27 0.9300
C27 C30 1.381(4)
C28 H28 0.9300
C29 C33 1.341(4)
C29 C34 1.499(4)
C30 H30 0.9300
C31 H31 0.9300
C31 C32 1.337(4)
C31 C40 1.428(4)
C33 H33 0.9300
C33 C42 1.436(4)
C34 H34 0.9800
C34 C35 1.516(4)
C35 H35A 0.9600
C35 H35B 0.9600
C35 H35C 0.9600
C36 H36 0.9300
C36 C42 1.350(5)
C37 C41 1.442(4)
C39 H39A 0.9600
C39 H39B 0.9600
C39 H39C 0.9600
C40 H40 0.9300
C40 C41 1.348(4)
C41 H41 0.9300
C42 H42 0.9300

loop_
_geom_torsion_atom_site_label_1
_geom_torsion_atom_site_label_2
_geom_torsion_atom_site_label_3
_geom_torsion_atom_site_label_4
_geom_torsion
O1 C21 C32 O4 -79.8(3)
O1 C21 C32 C31 103.5(3)
O2 C18 C38 C22 -179.2(2)
O2 C18 C38 C26 2.2(4)
O3 C18 C38 C22 1.8(4)
O3 C18 C38 C26 -176.8(3)
O4 C37 C41 C40 0.0(4)
O6 C25 C36 C42 -0.2(4)
O6 C29 C33 C42 -0.7(4)
O6 C29 C34 O2 -79.1(3)
O6 C29 C34 C35 39.6(3)
N7 C20 C28 C14 179.2(2)
N7 C20 C30 C27 -179.1(2)
O8 N7 C20 C28 -6.1(4)
O8 N7 C20 C30 173.1(3)
O9 N11 C24 C19 166.9(3)
O9 N11 C24 C23 -13.2(4)
O10 C25 C36 C42 179.2(3)
O12 C37 C41 C40 179.8(3)
O13 N11 C24 C19 -12.4(4)
O13 N11 C24 C23 167.5(3)
C14 C15 C17 O1 7.2(4)
C14 C15 C17 O5 -172.5(3)
C14 C15 C27 C30 -0.7(4)
C15 C14 C28 C20 -0.5(4)
C15 C27 C30 C20 0.2(4)
O16 N7 C20 C28 173.9(3)
O16 N7 C20 C30 -6.8(4)
C17 O1 C21 C32 -84.0(3)
C17 O1 C21 C39 152.7(2)
C17 C15 C27 C30 -179.2(2)
C18 O2 C34 C29 -84.3(3)
C18 O2 C34 C35 152.4(2)
C19 C22 C38 C18 -178.1(3)
C19 C22 C38 C26 0.5(4)
C21 O1 C17 O5 8.7(4)
C21 O1 C17 C15 -171.1(2)
C22 C19 C24 N11 179.4(2)
C22 C19 C24 C23 -0.4(4)
C23 C26 C38 C18 178.4(3)
C23 C26 C38 C22 -0.2(4)
C24 C19 C22 C38 -0.2(4)
C24 C23 C26 C38 -0.5(4)
C25 O6 C29 C33 0.6(4)
C25 O6 C29 C34 -176.8(2)
C25 C36 C42 C33 0.0(4)
C26 C23 C24 N11 -179.1(2)
C26 C23 C24 C19 0.7(4)
C27 C15 C17 O1 -174.3(2)
C27 C15 C17 O5 5.9(4)
C28 C14 C15 C17 179.3(2)
C28 C14 C15 C27 0.9(4)
C28 C20 C30 C27 0.1(4)
C29 O6 C25 O10 -179.6(2)
C29 O6 C25 C36 -0.1(3)
C29 C33 C42 C36 0.4(4)
C30 C20 C28 C14 0.0(4)
C31 C40 C41 C37 0.2(5)
C32 O4 C37 O12 179.7(3)
C32 O4 C37 C41 -0.5(4)
C32 C31 C40 C41 0.1(5)
C33 C29 C34 O2 103.6(3)
C33 C29 C34 C35 -137.7(3)
C34 O2 C18 O3 8.3(4)
C34 O2 C18 C38 -170.7(2)
C34 C29 C33 C42 176.3(2)
C37 O4 C32 C21 -176.1(2)
C37 O4 C32 C31 0.8(4)
C39 C21 C32 O4 39.0(3)
C39 C21 C32 C31 -137.7(3)
C40 C31 C32 O4 -0.5(4)
C40 C31 C32 C21 175.9(3)

loop_
_exptl_oxdiff_crystal_face_indexfrac_h
_exptl_oxdiff_crystal_face_indexfrac_k
_exptl_oxdiff_crystal_face_indexfrac_l
_exptl_oxdiff_crystal_face_x
_exptl_oxdiff_crystal_face_y
_exptl_oxdiff_crystal_face_z
-0.9997 -18.9946 0.0073 0.1330 0.9720 0.3873
0.9997 18.9946 -0.0073 -0.1330 -0.9720 -0.3873
1.0003 -10.9958 5.0038 -0.1877 0.7191 -0.7672
-0.0001 2.0016 6.0004 -0.6825 0.1560 -0.5849
0.0003 -14.9947 4.0059 -0.1899 0.9092 -0.3345
-0.0003 13.9949 -4.0055 0.2061 -0.8599 0.3379
0.0001 -2.0016 -6.0004 0.6825 -0.1560 0.5849
-1.0001 -1.0014 -5.9999 0.4909 -0.1700 0.9043
-1.0001 0.0025 6.0020 -0.8255 0.2899 -0.2553
0.0004 -16.9966 -2.9948 0.6010 0.7108 0.3467
1.0000 2.9967 -6.0030 0.7768 -0.4378 0.2451
-2.0004 11.9991 3.9984 -0.9791 -0.3512 0.2195
